data_4078680
loop_
_publ_author_name
'Shi, Xiao-Chao'
'Jin, Guo-Xin'

_publ_section_title
;
 Synthesis and Characterization of Nickel(II) and Palladium(II) Complexes
 based on Tridentate [N--NP] and [N--NS] Ligands and Their Applications in
 Norbornene Polymerization
;
_journal_issue 13
_journal_name_full Organometallics
_journal_page_first 4748
_journal_paper_doi 10.1021/om3003202
_journal_volume 31
_journal_year 2012
_chemical_formula_sum 'C37 H36 Cl N2 Ni P'
_chemical_formula_weight 633.81
_chemical_name_systematic
; 
 ? 
;
_space_group_IT_number 61
_symmetry_cell_setting orthorhombic
_symmetry_space_group_name_Hall '-P 2ac 2ab'
_symmetry_space_group_name_H-M 'P b c a'
_atom_sites_solution_hydrogens geom
_atom_sites_solution_primary direct
_atom_sites_solution_secondary difmap
_audit_creation_method SHELXL-97
_cell_angle_alpha 90.00
_cell_angle_beta 90.00
_cell_angle_gamma 90.00
_cell_formula_units_Z 8
_cell_length_a 9.342(3)
_cell_length_b 22.935(8)
_cell_length_c 30.025(10)
_cell_measurement_reflns_used 936
_cell_measurement_temperature 293(2)
_cell_measurement_theta_max 26.832
_cell_measurement_theta_min 2.714
_cell_volume 6433(4)
_computing_cell_refinement 'Bruker SMART'
_computing_data_collection 'Bruker SMART'
_computing_data_reduction 'Bruker SHELXTL'
_computing_molecular_graphics 'Bruker SHELXTL'
_computing_publication_material 'Bruker SHELXTL'
_computing_structure_refinement 'SHELXL-97 (Sheldrick, 1997)'
_computing_structure_solution 'SHELXS-97 (Sheldrick, 1990)'
_diffrn_ambient_temperature 293(2)
_diffrn_measured_fraction_theta_full 0.993
_diffrn_measured_fraction_theta_max 0.993
_diffrn_measurement_device_type 'CCD area detector'
_diffrn_measurement_method 'phi and omega scans'
_diffrn_radiation_monochromator graphite
_diffrn_radiation_source 'fine-focus sealed tube'
_diffrn_radiation_type MoK\a
_diffrn_radiation_wavelength 0.71073
_diffrn_reflns_av_R_equivalents 0.0531
_diffrn_reflns_av_sigmaI/netI 0.0451
_diffrn_reflns_limit_h_max 11
_diffrn_reflns_limit_h_min -11
_diffrn_reflns_limit_k_max 28
_diffrn_reflns_limit_k_min -29
_diffrn_reflns_limit_l_max 34
_diffrn_reflns_limit_l_min -38
_diffrn_reflns_number 29489
_diffrn_reflns_theta_full 27.01
_diffrn_reflns_theta_max 27.01
_diffrn_reflns_theta_min 1.36
_diffrn_standards_decay_% 6.07
_exptl_absorpt_coefficient_mu 0.764
_exptl_absorpt_correction_T_max 0.9275
_exptl_absorpt_correction_T_min 0.8319
_exptl_absorpt_correction_type multi-scan
_exptl_absorpt_process_details sadabs
_exptl_crystal_colour 'dark red'
_exptl_crystal_density_diffrn 1.309
_exptl_crystal_density_method 'not measured'
_exptl_crystal_description prism
_exptl_crystal_F_000 2656
_exptl_crystal_size_max 0.25
_exptl_crystal_size_mid 0.12
_exptl_crystal_size_min 0.10
_refine_diff_density_max 0.417
_refine_diff_density_min -0.236
_refine_diff_density_rms 0.050
_refine_ls_extinction_method none
_refine_ls_goodness_of_fit_ref 0.947
_refine_ls_hydrogen_treatment constr
_refine_ls_matrix_type full
_refine_ls_number_parameters 383
_refine_ls_number_reflns 6962
_refine_ls_number_restraints 0
_refine_ls_restrained_S_all 0.947
_refine_ls_R_factor_all 0.0629
_refine_ls_R_factor_gt 0.0388
_refine_ls_shift/su_max 0.001
_refine_ls_shift/su_mean 0.000
_refine_ls_structure_factor_coef Fsqd
_refine_ls_weighting_details 'calc w=1/[\s^2^(Fo^2^)+(0.0516P)^2^+0.0000P] where P=(Fo^2^+2Fc^2^)/3'
_refine_ls_weighting_scheme calc
_refine_ls_wR_factor_gt 0.0872
_refine_ls_wR_factor_ref 0.0957
_reflns_number_gt 4914
_reflns_number_total 6962
_reflns_threshold_expression >2sigma(I)
_cod_data_source_file om3003202_si_002.cif
_cod_data_source_block 2c
_cod_depositor_comments
;
The following automatic conversions were performed:

'_symmetry_cell_setting' value 'Orthorhombic' changed to
'orthorhombic' according to
/home/saulius/struct/CIF-dictionaries/cif_core.dic dictionary named
'cif_core.dic' version 2.4.2 from 2011-04-26.

Automatic conversion script
Id: cif_fix_values 1891 2012-01-12 08:04:46Z andrius 
;
_cod_original_sg_symbol_H-M Pbca
_cod_database_code 4078680

loop_
_symmetry_equiv_pos_as_xyz
'x, y, z'
'-x+1/2, -y, z+1/2'
'-x, y+1/2, -z+1/2'
'x+1/2, -y+1/2, -z'
'-x, -y, -z'
'x-1/2, y, -z-1/2'
'x, -y-1/2, z-1/2'
'-x-1/2, y-1/2, z'

loop_
_atom_site_label
_atom_site_type_symbol
_atom_site_fract_x
_atom_site_fract_y
_atom_site_fract_z
_atom_site_U_iso_or_equiv
_atom_site_adp_type
_atom_site_occupancy
_atom_site_symmetry_multiplicity
_atom_site_calc_flag
_atom_site_refinement_flags
Ni1 Ni 0.48588(3) 0.351653(11) 0.135517(8) 0.03624(9) Uani 1 1 d .
P1 P 0.58892(6) 0.26878(2) 0.127256(17) 0.03826(14) Uani 1 1 d .
Cl1 Cl 0.59551(7) 0.37338(3) 0.073488(18) 0.05462(17) Uani 1 1 d .
N1 N 0.37596(19) 0.42240(7) 0.13794(5) 0.0358(4) Uani 1 1 d .
N2 N 0.41928(19) 0.32284(7) 0.19071(5) 0.0382(4) Uani 1 1 d .
C1 C 0.2777(2) 0.43682(9) 0.16902(6) 0.0380(5) Uani 1 1 d .
C2 C 0.2044(3) 0.49163(10) 0.16874(8) 0.0507(6) Uani 1 1 d .
H2 H 0.2299 0.5194 0.1476 0.061 Uiso 1 1 calc R
C3 C 0.0985(3) 0.50444(12) 0.19838(8) 0.0584(7) Uani 1 1 d .
H3 H 0.0535 0.5406 0.1969 0.070 Uiso 1 1 calc R
C4 C 0.0560(3) 0.46448(13) 0.23091(9) 0.0642(7) Uani 1 1 d .
H4 H -0.0189 0.4731 0.2502 0.077 Uiso 1 1 calc R
C5 C 0.1260(3) 0.41310(12) 0.23376(8) 0.0575(7) Uani 1 1 d .
H5 H 0.0997 0.3868 0.2558 0.069 Uiso 1 1 calc R
C6 C 0.2387(2) 0.39794(10) 0.20407(7) 0.0420(5) Uani 1 1 d .
C7 C 0.3097(2) 0.34545(10) 0.21229(7) 0.0445(5) Uani 1 1 d .
H7 H 0.2752 0.3236 0.2361 0.053 Uiso 1 1 calc R
C8 C 0.4859(2) 0.27238(9) 0.20997(7) 0.0426(5) Uani 1 1 d .
C9 C 0.4748(3) 0.25710(11) 0.25486(8) 0.0592(7) Uani 1 1 d .
H9 H 0.4202 0.2797 0.2742 0.071 Uiso 1 1 calc R
C10 C 0.5452(3) 0.20837(13) 0.27048(9) 0.0700(8) Uani 1 1 d .
H10 H 0.5363 0.1982 0.3003 0.084 Uiso 1 1 calc R
C11 C 0.6276(3) 0.17472(13) 0.24314(9) 0.0701(8) Uani 1 1 d .
H11 H 0.6729 0.1416 0.2542 0.084 Uiso 1 1 calc R
C12 C 0.6431(3) 0.19013(11) 0.19904(8) 0.0578(7) Uani 1 1 d .
H12 H 0.7007 0.1679 0.1804 0.069 Uiso 1 1 calc R
C13 C 0.5728(3) 0.23876(9) 0.18244(7) 0.0446(5) Uani 1 1 d .
C14 C 0.3974(2) 0.46558(8) 0.10367(7) 0.0366(5) Uani 1 1 d .
C15 C 0.5037(2) 0.50791(9) 0.10896(7) 0.0420(5) Uani 1 1 d .
C16 C 0.5206(3) 0.54883(9) 0.07513(8) 0.0505(6) Uani 1 1 d .
H16 H 0.5905 0.5775 0.0780 0.061 Uiso 1 1 calc R
C17 C 0.4374(3) 0.54803(10) 0.03792(8) 0.0531(6) Uani 1 1 d .
H17 H 0.4513 0.5757 0.0157 0.064 Uiso 1 1 calc R
C18 C 0.3333(3) 0.50653(10) 0.03319(7) 0.0501(6) Uani 1 1 d .
H18 H 0.2762 0.5068 0.0078 0.060 Uiso 1 1 calc R
C19 C 0.3110(2) 0.46384(9) 0.06553(7) 0.0416(5) Uani 1 1 d .
C20 C 0.5983(3) 0.51027(11) 0.14954(9) 0.0595(7) Uani 1 1 d .
H20 H 0.5730 0.4772 0.1686 0.071 Uiso 1 1 calc R
C21 C 0.5734(4) 0.56561(13) 0.17617(11) 0.0970(12) Uani 1 1 d .
H21A H 0.5896 0.5989 0.1575 0.146 Uiso 1 1 calc R
H21B H 0.6381 0.5667 0.2010 0.146 Uiso 1 1 calc R
H21C H 0.4766 0.5662 0.1869 0.146 Uiso 1 1 calc R
C22 C 0.7556(4) 0.5041(2) 0.13722(13) 0.1217(15) Uani 1 1 d .
H22A H 0.7677 0.4713 0.1177 0.183 Uiso 1 1 calc R
H22B H 0.8112 0.4983 0.1638 0.183 Uiso 1 1 calc R
H22C H 0.7873 0.5389 0.1224 0.183 Uiso 1 1 calc R
C23 C 0.1989(3) 0.41708(11) 0.05841(8) 0.0553(6) Uani 1 1 d .
H23 H 0.2076 0.3894 0.0831 0.066 Uiso 1 1 calc R
C24 C 0.2233(3) 0.38309(15) 0.01549(11) 0.0881(10) Uani 1 1 d .
H24A H 0.1614 0.3497 0.0149 0.132 Uiso 1 1 calc R
H24B H 0.3212 0.3705 0.0141 0.132 Uiso 1 1 calc R
H24C H 0.2027 0.4077 -0.0096 0.132 Uiso 1 1 calc R
C25 C 0.0484(3) 0.44151(16) 0.05988(12) 0.0927(11) Uani 1 1 d .
H25A H 0.0337 0.4613 0.0877 0.139 Uiso 1 1 calc R
H25B H -0.0193 0.4102 0.0571 0.139 Uiso 1 1 calc R
H25C H 0.0355 0.4685 0.0358 0.139 Uiso 1 1 calc R
C26 C 0.4939(2) 0.22032(9) 0.08960(7) 0.0418(5) Uani 1 1 d .
C27 C 0.4686(3) 0.23696(11) 0.04636(8) 0.0610(7) Uani 1 1 d .
H27 H 0.5037 0.2725 0.0362 0.073 Uiso 1 1 calc R
C28 C 0.3917(3) 0.20171(13) 0.01778(9) 0.0678(8) Uani 1 1 d .
H28 H 0.3763 0.2135 -0.0115 0.081 Uiso 1 1 calc R
C29 C 0.3388(3) 0.15036(13) 0.03204(9) 0.0683(8) Uani 1 1 d .
H29 H 0.2857 0.1270 0.0129 0.082 Uiso 1 1 calc R
C30 C 0.3633(4) 0.13290(13) 0.07460(11) 0.0865(11) Uani 1 1 d .
H30 H 0.3280 0.0972 0.0843 0.104 Uiso 1 1 calc R
C31 C 0.4397(3) 0.16745(12) 0.10344(9) 0.0697(8) Uani 1 1 d .
H31 H 0.4549 0.1551 0.1326 0.084 Uiso 1 1 calc R
C32 C 0.7783(2) 0.26303(9) 0.11484(7) 0.0406(5) Uani 1 1 d .
C33 C 0.8703(3) 0.30569(11) 0.13129(8) 0.0531(6) Uani 1 1 d .
H33 H 0.8332 0.3376 0.1466 0.064 Uiso 1 1 calc R
C34 C 1.0158(3) 0.30095(14) 0.12507(9) 0.0648(8) Uani 1 1 d .
H34 H 1.0766 0.3295 0.1363 0.078 Uiso 1 1 calc R
C35 C 1.0714(3) 0.25403(13) 0.10225(10) 0.0710(8) Uani 1 1 d .
H35 H 1.1697 0.2509 0.0980 0.085 Uiso 1 1 calc R
C36 C 0.9821(3) 0.21212(12) 0.08594(11) 0.0718(8) Uani 1 1 d .
H36 H 1.0199 0.1804 0.0706 0.086 Uiso 1 1 calc R
C37 C 0.8359(3) 0.21647(10) 0.09205(9) 0.0569(6) Uani 1 1 d .
H37 H 0.7759 0.1877 0.0807 0.068 Uiso 1 1 calc R

loop_
_atom_site_aniso_label
_atom_site_aniso_U_11
_atom_site_aniso_U_22
_atom_site_aniso_U_33
_atom_site_aniso_U_23
_atom_site_aniso_U_13
_atom_site_aniso_U_12
Ni1 0.04288(17) 0.03291(15) 0.03292(14) 0.00287(11) 0.00548(12) -0.00083(12)
P1 0.0416(3) 0.0348(3) 0.0384(3) 0.0035(2) 0.0025(2) -0.0005(2)
Cl1 0.0689(4) 0.0478(3) 0.0471(3) 0.0138(3) 0.0225(3) 0.0165(3)
N1 0.0392(10) 0.0343(9) 0.0340(8) 0.0009(7) 0.0054(7) -0.0010(7)
N2 0.0449(11) 0.0369(9) 0.0328(9) 0.0033(7) 0.0031(8) -0.0077(8)
C1 0.0392(13) 0.0409(12) 0.0338(10) -0.0056(9) 0.0008(9) -0.0052(9)
C2 0.0562(16) 0.0474(14) 0.0486(13) -0.0046(11) 0.0100(11) 0.0038(11)
C3 0.0548(16) 0.0595(16) 0.0609(15) -0.0108(12) 0.0110(13) 0.0086(13)
C4 0.0575(17) 0.0777(19) 0.0574(15) -0.0116(14) 0.0230(13) 0.0035(15)
C5 0.0581(17) 0.0663(17) 0.0481(13) -0.0019(12) 0.0170(12) -0.0081(13)
C6 0.0408(13) 0.0468(13) 0.0384(11) -0.0051(10) 0.0069(9) -0.0077(10)
C7 0.0519(14) 0.0486(13) 0.0331(10) 0.0025(10) 0.0075(10) -0.0139(11)
C8 0.0498(14) 0.0397(12) 0.0382(11) 0.0062(9) 0.0002(10) -0.0109(10)
C9 0.0800(19) 0.0573(15) 0.0403(12) 0.0095(11) 0.0063(12) -0.0023(14)
C10 0.098(2) 0.0674(18) 0.0448(14) 0.0222(13) 0.0012(14) -0.0033(17)
C11 0.083(2) 0.0611(17) 0.0665(18) 0.0265(15) -0.0056(15) 0.0054(15)
C12 0.0632(17) 0.0515(15) 0.0587(15) 0.0144(12) 0.0008(13) 0.0054(13)
C13 0.0525(14) 0.0404(12) 0.0409(11) 0.0090(10) -0.0010(10) -0.0049(11)
C14 0.0390(12) 0.0320(10) 0.0387(11) 0.0006(9) 0.0095(9) 0.0053(9)
C15 0.0466(14) 0.0331(11) 0.0464(12) -0.0015(9) 0.0097(10) 0.0038(10)
C16 0.0564(16) 0.0318(12) 0.0632(15) 0.0008(10) 0.0150(12) -0.0016(11)
C17 0.0668(17) 0.0387(13) 0.0537(14) 0.0118(11) 0.0192(13) 0.0128(12)
C18 0.0566(15) 0.0523(14) 0.0416(12) 0.0049(11) 0.0048(11) 0.0179(12)
C19 0.0383(13) 0.0435(12) 0.0428(12) -0.0009(10) 0.0055(10) 0.0069(10)
C20 0.0626(18) 0.0521(15) 0.0639(15) -0.0010(12) -0.0066(13) -0.0164(13)
C21 0.148(3) 0.070(2) 0.073(2) -0.0155(17) -0.013(2) -0.031(2)
C22 0.062(2) 0.167(4) 0.136(3) -0.018(3) -0.027(2) -0.003(3)
C23 0.0516(16) 0.0641(16) 0.0501(13) 0.0049(12) -0.0046(11) -0.0095(13)
C24 0.071(2) 0.093(2) 0.100(2) -0.0344(19) 0.0017(18) -0.0166(18)
C25 0.0519(19) 0.125(3) 0.102(3) -0.020(2) 0.0056(17) -0.0075(19)
C26 0.0376(13) 0.0394(12) 0.0485(12) -0.0037(10) 0.0038(10) -0.0001(10)
C27 0.0748(19) 0.0554(16) 0.0529(14) 0.0016(12) -0.0036(13) -0.0121(14)
C28 0.078(2) 0.077(2) 0.0482(15) -0.0054(14) -0.0076(14) -0.0080(16)
C29 0.0627(18) 0.0761(19) 0.0663(17) -0.0190(15) -0.0018(14) -0.0188(15)
C30 0.108(3) 0.067(2) 0.085(2) 0.0055(16) -0.0154(19) -0.0433(19)
C31 0.089(2) 0.0598(16) 0.0600(16) 0.0105(13) -0.0145(15) -0.0265(16)
C32 0.0409(13) 0.0383(12) 0.0426(11) 0.0072(9) 0.0003(10) -0.0010(9)
C33 0.0558(16) 0.0502(14) 0.0532(14) 0.0025(11) -0.0025(12) -0.0058(12)
C34 0.0511(17) 0.0750(19) 0.0682(17) 0.0121(15) -0.0123(13) -0.0206(15)
C35 0.0425(16) 0.080(2) 0.090(2) 0.0190(17) 0.0065(15) 0.0030(15)
C36 0.0534(18) 0.0593(17) 0.103(2) 0.0037(16) 0.0156(16) 0.0083(14)
C37 0.0490(16) 0.0434(14) 0.0782(17) -0.0014(12) 0.0072(13) 0.0006(11)

loop_
_atom_type_symbol
_atom_type_description
_atom_type_scat_dispersion_real
_atom_type_scat_dispersion_imag
_atom_type_scat_source
C C 0.0033 0.0016 'International Tables Vol C Tables 4.2.6.8 and 6.1.1.4'
H H 0.0000 0.0000 'International Tables Vol C Tables 4.2.6.8 and 6.1.1.4'
N N 0.0061 0.0033 'International Tables Vol C Tables 4.2.6.8 and 6.1.1.4'
P P 0.1023 0.0942 'International Tables Vol C Tables 4.2.6.8 and 6.1.1.4'
Cl Cl 0.1484 0.1585 'International Tables Vol C Tables 4.2.6.8 and 6.1.1.4'
Ni Ni 0.3393 1.1124 'International Tables Vol C Tables 4.2.6.8 and 6.1.1.4'

loop_
_geom_angle_atom_site_label_1
_geom_angle_atom_site_label_2
_geom_angle_atom_site_label_3
_geom_angle
N2 Ni1 N1 94.94(7)
N2 Ni1 P1 86.52(6)
N1 Ni1 P1 172.95(5)
N2 Ni1 Cl1 169.28(6)
N1 Ni1 Cl1 95.18(5)
P1 Ni1 Cl1 83.86(3)
C13 P1 C32 104.07(10)
C13 P1 C26 107.32(10)
C32 P1 C26 107.71(10)
C13 P1 Ni1 101.24(8)
C32 P1 Ni1 121.75(7)
C26 P1 Ni1 113.26(8)
C1 N1 C14 114.78(17)
C1 N1 Ni1 126.61(14)
C14 N1 Ni1 118.60(13)
C7 N2 C8 117.12(17)
C7 N2 Ni1 123.32(15)
C8 N2 Ni1 119.51(14)
N1 C1 C6 122.01(19)
N1 C1 C2 122.44(19)
C6 C1 C2 115.54(19)
C3 C2 C1 122.2(2)
C2 C3 C4 121.4(2)
C5 C4 C3 118.6(2)
C4 C5 C6 122.1(2)
C7 C6 C5 116.8(2)
C7 C6 C1 123.2(2)
C5 C6 C1 119.9(2)
N2 C7 C6 128.42(19)
C13 C8 C9 118.5(2)
C13 C8 N2 117.40(18)
C9 C8 N2 124.0(2)
C10 C9 C8 119.7(2)
C11 C10 C9 121.5(2)
C10 C11 C12 119.5(3)
C11 C12 C13 120.1(3)
C12 C13 C8 120.6(2)
C12 C13 P1 126.76(19)
C8 C13 P1 112.55(16)
C15 C14 C19 121.46(19)
C15 C14 N1 119.62(19)
C19 C14 N1 118.91(19)
C16 C15 C14 117.7(2)
C16 C15 C20 120.0(2)
C14 C15 C20 122.3(2)
C17 C16 C15 121.7(2)
C16 C17 C18 120.0(2)
C17 C18 C19 121.5(2)
C18 C19 C14 117.6(2)
C18 C19 C23 120.2(2)
C14 C19 C23 122.26(19)
C15 C20 C21 111.5(2)
C15 C20 C22 111.5(2)
C21 C20 C22 110.7(3)
C25 C23 C19 112.1(2)
C25 C23 C24 110.7(2)
C19 C23 C24 112.2(2)
C27 C26 C31 117.8(2)
C27 C26 P1 120.16(18)
C31 C26 P1 122.01(18)
C26 C27 C28 121.0(2)
C29 C28 C27 120.3(3)
C28 C29 C30 119.7(3)
C29 C30 C31 120.7(3)
C30 C31 C26 120.6(3)
C37 C32 C33 118.6(2)
C37 C32 P1 122.67(18)
C33 C32 P1 118.58(17)
C34 C33 C32 120.4(2)
C33 C34 C35 120.1(3)
C36 C35 C34 119.9(3)
C35 C36 C37 120.4(3)
C32 C37 C36 120.5(2)

loop_
_geom_bond_atom_site_label_1
_geom_bond_atom_site_label_2
_geom_bond_distance
Ni1 N2 1.8894(17)
Ni1 N1 1.9215(18)
Ni1 P1 2.1449(8)
Ni1 Cl1 2.1831(8)
P1 C13 1.801(2)
P1 C32 1.812(2)
P1 C26 1.817(2)
N1 C1 1.350(3)
N1 C14 1.442(2)
N2 C7 1.318(3)
N2 C8 1.436(3)
C1 C6 1.427(3)
C1 C2 1.431(3)
C2 C3 1.363(3)
C3 C4 1.397(4)
C4 C5 1.350(4)
C5 C6 1.422(3)
C6 C7 1.396(3)
C8 C13 1.392(3)
C8 C9 1.397(3)
C9 C10 1.379(4)
C10 C11 1.364(4)
C11 C12 1.378(3)
C12 C13 1.387(3)
C14 C15 1.398(3)
C14 C19 1.402(3)
C15 C16 1.392(3)
C15 C20 1.506(3)
C16 C17 1.361(4)
C17 C18 1.368(3)
C18 C19 1.395(3)
C19 C23 1.514(3)
C20 C21 1.518(4)
C20 C22 1.522(5)
C23 C25 1.514(4)
C23 C24 1.524(4)
C26 C27 1.374(3)
C26 C31 1.378(3)
C27 C28 1.381(3)
C28 C29 1.347(4)
C29 C30 1.358(4)
C30 C31 1.374(4)
C32 C37 1.378(3)
C32 C33 1.393(3)
C33 C34 1.376(4)
C34 C35 1.377(4)
C35 C36 1.363(4)
C36 C37 1.382(3)
